data_4329122
loop_
_publ_author_name
'Tracy L. Lohr'
'Warren E. Piers'
'Masood Parvez'

_publ_contact_author
;
    Masood Parvez
    Department of Chemistry
    University of Calgary
    2500 University Drive N.W.
    Calgary, Alberta, Canada T2N 1N4  
;
_publ_contact_author_email ' parvez@ucalgary.ca '
_publ_contact_author_fax ' (403)289-9488 '
_publ_contact_author_phone ' (403)220-5348 '
_publ_section_title
;
 Monomeric Platinum(II) Hydroxides Supported by Sterically Dominant
 \a-Diimine Ligands
;
_journal_name_full 'Inorganic Chemistry'
_journal_page_first 4900
_journal_page_last 4902
_journal_paper_doi 10.1021/ic300337a
_journal_volume 51
_journal_year 2012
_chemical_formula_moiety 'C79 H88 Cl2 N2 Pt'
_chemical_formula_sum 'C79 H88 Cl2 N2 Pt'
_chemical_formula_weight 1331.5
_chemical_name_systematic
;
 ?
;
_space_group_IT_number 13
_symmetry_cell_setting monoclinic
_symmetry_space_group_name_Hall '-P 2yc'
_symmetry_space_group_name_H-M 'P 1 2/c 1'
_atom_sites_solution_hydrogens geom
_atom_sites_solution_primary direct
_atom_sites_solution_secondary difmap
_cell_angle_alpha 90.00
_cell_angle_beta 116.2010(13)
_cell_angle_gamma 90.00
_cell_formula_units_Z 4
_cell_length_a 21.3620(5)
_cell_length_b 10.8747(2)
_cell_length_c 32.7921(7)
_cell_measurement_reflns_used 9767
_cell_measurement_temperature 173(2)
_cell_measurement_theta_max 25.35
_cell_measurement_theta_min 1.00
_cell_volume 6835.1(3)
_computing_cell_refinement 'HKL DENZO (Otwinowski & Minor, 1997)'
_computing_data_collection 'COLLECT (Hooft, 1998)'
_computing_data_reduction 'SCALEPACK (Otwinowski & Minor, 1997)'
_computing_molecular_graphics 'ORTEP-3 (Farrugia, 1997)'
_computing_publication_material 'SHELXL-97 (Sheldrick, 2008)'
_computing_structure_refinement 'SHELXL-97 (Sheldrick, 2008)'
_computing_structure_solution 'SIR92 (Altomare et al., 1991)'
_diffrn_ambient_temperature 173(2)
_diffrn_measured_fraction_theta_full 0.931
_diffrn_measured_fraction_theta_max 0.931
_diffrn_measurement_device_type 'Nonius APEX2 CCD'
_diffrn_measurement_method ' \w and \f '
_diffrn_radiation_monochromator graphite
_diffrn_radiation_source 'fine-focus sealed tube'
_diffrn_radiation_type MoK\a
_diffrn_radiation_wavelength 0.71073
_diffrn_reflns_av_R_equivalents 0.0462
_diffrn_reflns_av_sigmaI/netI 0.0609
_diffrn_reflns_limit_h_max 25
_diffrn_reflns_limit_h_min -25
_diffrn_reflns_limit_k_max 12
_diffrn_reflns_limit_k_min -12
_diffrn_reflns_limit_l_max 38
_diffrn_reflns_limit_l_min -38
_diffrn_reflns_number 16647
_diffrn_reflns_theta_full 25.00
_diffrn_reflns_theta_max 25.00
_diffrn_reflns_theta_min 1.96
_diffrn_standards_interval_count 0
_diffrn_standards_interval_time 0
_diffrn_standards_number 0
_exptl_absorpt_coefficient_mu 2.175
_exptl_absorpt_correction_T_max 0.938
_exptl_absorpt_correction_T_min 0.812
_exptl_absorpt_correction_type multi-scan
_exptl_absorpt_process_details 'SORTAV: (Blessing, 1997)'
_exptl_crystal_colour brown
_exptl_crystal_density_diffrn 1.294
_exptl_crystal_description plate
_exptl_crystal_F_000 2752
_exptl_crystal_size_max 0.10
_exptl_crystal_size_mid 0.07
_exptl_crystal_size_min 0.03
_refine_diff_density_max 1.361
_refine_diff_density_min -1.063
_refine_diff_density_rms 0.136
_refine_ls_extinction_method none
_refine_ls_goodness_of_fit_ref 1.251
_refine_ls_hydrogen_treatment constr
_refine_ls_matrix_type full
_refine_ls_number_parameters 782
_refine_ls_number_reflns 11206
_refine_ls_number_restraints 4
_refine_ls_restrained_S_all 1.250
_refine_ls_R_factor_all 0.1204
_refine_ls_R_factor_gt 0.0880
_refine_ls_shift/su_max 0.004
_refine_ls_shift/su_mean 0.000
_refine_ls_structure_factor_coef Fsqd
_refine_ls_weighting_details 'calc w=1/[\s^2^(Fo^2^)+102.4800P] where P=(Fo^2^+2Fc^2^)/3'
_refine_ls_weighting_scheme calc
_refine_ls_wR_factor_gt 0.1584
_refine_ls_wR_factor_ref 0.1755
_reflns_number_gt 8428
_reflns_number_total 11206
_reflns_threshold_expression >2sigma(I)
_cod_data_source_file ic300337a_si_001_3.cif
_cod_data_source_block Compound_1b
_cod_original_sg_symbol_H-M 'P 2/c'
_cod_database_code 4329122

loop_
_symmetry_equiv_pos_as_xyz
'x, y, z'
'-x, y, -z+1/2'
'-x, -y, -z'
'x, -y, z-1/2'

loop_
_atom_site_label
_atom_site_type_symbol
_atom_site_fract_x
_atom_site_fract_y
_atom_site_fract_z
_atom_site_U_iso_or_equiv
_atom_site_adp_type
_atom_site_occupancy
_atom_site_symmetry_multiplicity
_atom_site_calc_flag
_atom_site_refinement_flags
_atom_site_disorder_assembly
_atom_site_disorder_group
Pt1 Pt 0.23301(2) 0.50197(5) 0.364877(13) 0.03030(13) Uani 1 1 d . . .
Cl1 Cl 0.22365(19) 0.3782(3) 0.41772(10) 0.0488(8) Uani 1 1 d . . .
Cl2 Cl 0.18892(18) 0.3536(3) 0.31095(10) 0.0474(8) Uani 1 1 d . . .
N1 N 0.2692(4) 0.6470(8) 0.4070(3) 0.0249(19) Uani 1 1 d . . .
N2 N 0.2443(4) 0.6238(8) 0.3228(3) 0.029(2) Uani 1 1 d . . .
C1 C 0.2783(5) 0.7449(9) 0.3876(3) 0.023(2) Uani 1 1 d . . .
C2 C 0.2620(5) 0.7340(10) 0.3397(3) 0.026(2) Uani 1 1 d . . .
C3 C 0.2700(5) 0.8527(11) 0.3234(4) 0.031(3) Uani 1 1 d . . .
C4 C 0.2576(5) 0.9013(10) 0.2819(4) 0.029(2) Uani 1 1 d . . .
H4 H 0.2431 0.8497 0.2559 0.035 Uiso 1 1 calc R . .
C5 C 0.2664(6) 1.0281(9) 0.2782(4) 0.033(3) Uani 1 1 d . . .
H5 H 0.2585 1.0612 0.2495 0.040 Uiso 1 1 calc R . .
C6 C 0.2862(6) 1.1059(11) 0.3150(4) 0.037(3) Uani 1 1 d . . .
H6 H 0.2928 1.1908 0.3113 0.045 Uiso 1 1 calc R . .
C7 C 0.2968(6) 1.0616(12) 0.3583(4) 0.037(3) Uani 1 1 d . . .
C8 C 0.3123(7) 1.1278(14) 0.3984(5) 0.053(4) Uani 1 1 d . . .
H8 H 0.3176 1.2145 0.3985 0.063 Uiso 1 1 calc R . .
C9 C 0.3200(7) 1.0703(12) 0.4372(4) 0.044(3) Uani 1 1 d . . .
H9 H 0.3319 1.1183 0.4638 0.052 Uiso 1 1 calc R . .
C10 C 0.3109(6) 0.9419(13) 0.4396(4) 0.042(3) Uani 1 1 d . . .
H10 H 0.3154 0.9043 0.4669 0.050 Uiso 1 1 calc R . .
C11 C 0.2954(6) 0.8734(11) 0.4010(4) 0.035(3) Uani 1 1 d . . .
C12 C 0.2892(6) 0.9347(12) 0.3608(4) 0.035(3) Uani 1 1 d . . .
C13 C 0.2875(5) 0.6459(10) 0.4547(3) 0.027(2) Uani 1 1 d . . .
C14 C 0.2335(5) 0.6521(9) 0.4681(3) 0.028(2) Uani 1 1 d . . .
H14 H 0.1862 0.6579 0.4460 0.033 Uiso 1 1 calc R . .
C15 C 0.2504(6) 0.6496(9) 0.5140(4) 0.031(3) Uani 1 1 d . . .
C16 C 0.3193(6) 0.6384(10) 0.5459(3) 0.030(3) Uani 1 1 d . . .
H16 H 0.3305 0.6359 0.5773 0.036 Uiso 1 1 calc R . .
C17 C 0.3727(6) 0.6309(10) 0.5320(3) 0.029(2) Uani 1 1 d . . .
C18 C 0.3555(5) 0.6345(10) 0.4865(3) 0.030(2) Uani 1 1 d . . .
H18 H 0.3913 0.6291 0.4768 0.036 Uiso 1 1 calc R . .
C19 C 0.1920(6) 0.6476(11) 0.5290(3) 0.032(3) Uani 1 1 d . . .
C20 C 0.1594(6) 0.7589(13) 0.5302(4) 0.042(3) Uani 1 1 d . . .
C21 C 0.1064(7) 0.7481(15) 0.5438(4) 0.055(4) Uani 1 1 d . . .
H21 H 0.0827 0.8205 0.5454 0.066 Uiso 1 1 calc R . .
C22 C 0.0867(8) 0.638(2) 0.5549(5) 0.075(5) Uani 1 1 d . . .
H22 H 0.0504 0.6362 0.5642 0.090 Uiso 1 1 calc R . .
C23 C 0.1186(8) 0.5333(17) 0.5528(4) 0.063(5) Uani 1 1 d . . .
H23 H 0.1043 0.4579 0.5607 0.076 Uiso 1 1 calc R . .
C24 C 0.1722(6) 0.5325(11) 0.5391(4) 0.041(3) Uani 1 1 d . . .
C25 C 0.1814(7) 0.8798(12) 0.5182(4) 0.049(3) Uani 1 1 d . . .
H25 H 0.2015 0.8626 0.4964 0.058 Uiso 1 1 calc R . .
C26 C 0.2387(8) 0.9389(14) 0.5608(5) 0.070(4) Uani 1 1 d . . .
H26A H 0.2223 0.9470 0.5842 0.105 Uiso 1 1 calc R . .
H26B H 0.2499 1.0205 0.5531 0.105 Uiso 1 1 calc R . .
H26C H 0.2805 0.8871 0.5722 0.105 Uiso 1 1 calc R . .
C27 C 0.1209(8) 0.9689(13) 0.4954(5) 0.073(5) Uani 1 1 d . . .
H27A H 0.1048 0.9968 0.5176 0.109 Uiso 1 1 calc R . .
H27B H 0.0826 0.9275 0.4702 0.109 Uiso 1 1 calc R . .
H27C H 0.1364 1.0399 0.4839 0.109 Uiso 1 1 calc R . .
C28 C 0.2065(8) 0.4144(12) 0.5357(5) 0.055(4) Uani 1 1 d . . .
H28 H 0.2389 0.4346 0.5222 0.066 Uiso 1 1 calc R . .
C29 C 0.1532(9) 0.3206(14) 0.5042(5) 0.078(5) Uani 1 1 d . . .
H29A H 0.1180 0.3045 0.5151 0.118 Uiso 1 1 calc R . .
H29B H 0.1772 0.2438 0.5043 0.118 Uiso 1 1 calc R . .
H29C H 0.1305 0.3537 0.4733 0.118 Uiso 1 1 calc R . .
C30 C 0.2499(8) 0.3573(14) 0.5824(4) 0.064(4) Uani 1 1 d . . .
H30A H 0.2862 0.4154 0.6013 0.097 Uiso 1 1 calc R . .
H30B H 0.2718 0.2815 0.5788 0.097 Uiso 1 1 calc R . .
H30C H 0.2197 0.3384 0.5969 0.097 Uiso 1 1 calc R . .
C31 C 0.4481(6) 0.6136(11) 0.5664(3) 0.030(3) Uani 1 1 d . . .
C32 C 0.4778(6) 0.4979(12) 0.5720(3) 0.036(2) Uani 1 1 d . . .
C33 C 0.5477(6) 0.4828(13) 0.6025(4) 0.043(3) Uani 1 1 d . . .
H33 H 0.5686 0.4037 0.6070 0.052 Uiso 1 1 calc R . .
C34 C 0.5865(6) 0.5816(12) 0.6259(4) 0.042(3) Uani 1 1 d . . .
H34 H 0.6345 0.5710 0.6459 0.051 Uiso 1 1 calc R . .
C35 C 0.5569(6) 0.6955(12) 0.6209(4) 0.042(3) Uani 1 1 d . . .
H35 H 0.5845 0.7625 0.6381 0.050 Uiso 1 1 calc R . .
C36 C 0.4865(5) 0.7157(11) 0.5910(4) 0.032(3) Uani 1 1 d . . .
C37 C 0.4356(6) 0.3847(11) 0.5469(4) 0.038(3) Uani 1 1 d . . .
H37 H 0.3865 0.4122 0.5279 0.046 Uiso 1 1 calc R . .
C38 C 0.4619(8) 0.3271(15) 0.5151(5) 0.074(5) Uani 1 1 d . . .
H38A H 0.4621 0.3891 0.4934 0.111 Uiso 1 1 calc R . .
H38B H 0.4313 0.2589 0.4985 0.111 Uiso 1 1 calc R . .
H38C H 0.5095 0.2962 0.5328 0.111 Uiso 1 1 calc R . .
C39 C 0.4337(9) 0.2866(14) 0.5787(5) 0.070(4) Uani 1 1 d . . .
H39A H 0.4802 0.2505 0.5952 0.105 Uiso 1 1 calc R . .
H39B H 0.4005 0.2223 0.5612 0.105 Uiso 1 1 calc R . .
H39C H 0.4190 0.3230 0.6004 0.105 Uiso 1 1 calc R . .
C40 C 0.4563(7) 0.8438(11) 0.5836(4) 0.043(3) Uani 1 1 d . . .
H40 H 0.4046 0.8358 0.5658 0.052 Uiso 1 1 calc R . .
C41 C 0.4703(10) 0.9065(15) 0.6281(5) 0.084(5) Uani 1 1 d . . .
H41A H 0.4558 0.8523 0.6463 0.126 Uiso 1 1 calc R . .
H41B H 0.4439 0.9836 0.6219 0.126 Uiso 1 1 calc R . .
H41C H 0.5202 0.9241 0.6450 0.126 Uiso 1 1 calc R . .
C42 C 0.4818(8) 0.9212(14) 0.5558(5) 0.071(5) Uani 1 1 d . . .
H42A H 0.5321 0.9357 0.5731 0.107 Uiso 1 1 calc R . .
H42B H 0.4572 1.0002 0.5487 0.107 Uiso 1 1 calc R . .
H42C H 0.4729 0.8781 0.5275 0.107 Uiso 1 1 calc R . .
C43 C 0.2337(6) 0.6032(9) 0.2767(3) 0.026(2) Uani 1 1 d . . .
C44 C 0.1674(5) 0.5972(9) 0.2416(3) 0.025(2) Uani 1 1 d . . .
H44 H 0.1284 0.6053 0.2480 0.030 Uiso 1 1 calc R . .
C45 C 0.1567(5) 0.5797(9) 0.1973(3) 0.026(2) Uani 1 1 d . . .
C46 C 0.2160(5) 0.5648(9) 0.1893(3) 0.027(2) Uani 1 1 d . . .
H46 H 0.2096 0.5495 0.1592 0.033 Uiso 1 1 calc R . .
C47 C 0.2834(5) 0.5719(9) 0.2241(3) 0.025(2) Uani 1 1 d . . .
C48 C 0.2913(5) 0.5911(9) 0.2677(3) 0.024(2) Uani 1 1 d . . .
H48 H 0.3370 0.5963 0.2920 0.029 Uiso 1 1 calc R . .
C49 C 0.0861(5) 0.5739(10) 0.1575(3) 0.027(2) Uani 1 1 d . A .
C50 C 0.0445(6) 0.4700(11) 0.1513(4) 0.038(3) Uani 1 1 d . . .
C51 C -0.0201(7) 0.4681(14) 0.1120(5) 0.059(4) Uani 1 1 d . A .
H51 H -0.0503 0.3996 0.1064 0.071 Uiso 1 1 calc R . .
C52 C -0.0397(7) 0.5652(15) 0.0816(4) 0.058(4) Uani 1 1 d . . .
H52 H -0.0825 0.5603 0.0547 0.070 Uiso 1 1 calc R A .
C53 C 0.0003(7) 0.6665(14) 0.0891(4) 0.054(4) Uani 1 1 d . A .
H53 H -0.0150 0.7321 0.0678 0.064 Uiso 1 1 calc R . .
C54 C 0.0640(6) 0.6761(12) 0.1279(4) 0.040(3) Uani 1 1 d . . .
C55 C 0.0670(6) 0.3633(11) 0.1833(4) 0.045(3) Uani 1 1 d D A 1
H55 H 0.1065 0.4045 0.2092 0.054 Uiso 0.50 1 calc PR A 1
C56 C 0.1102(18) 0.270(3) 0.1711(17) 0.081(10) Uani 0.50 1 d PD A 1
H56A H 0.0810 0.2338 0.1413 0.122 Uiso 0.50 1 calc PR A 1
H56B H 0.1268 0.2046 0.1941 0.122 Uiso 0.50 1 calc PR A 1
H56C H 0.1502 0.3115 0.1702 0.122 Uiso 0.50 1 calc PR A 1
C57 C 0.017(3) 0.352(5) 0.205(2) 0.086(12) Uani 0.50 1 d PD A 1
H57A H 0.0199 0.4267 0.2230 0.129 Uiso 0.50 1 calc PR A 1
H57B H 0.0294 0.2805 0.2254 0.129 Uiso 0.50 1 calc PR A 1
H57C H -0.0311 0.3429 0.1815 0.129 Uiso 0.50 1 calc PR A 1
H55' H 0.1092 0.3791 0.2126 0.054 Uiso 0.50 1 calc PR A 2
C56' C 0.069(2) 0.243(3) 0.1594(16) 0.081(10) Uani 0.50 1 d PD A 2
H56D H 0.0222 0.2209 0.1370 0.122 Uiso 0.50 1 calc PR A 2
H56E H 0.0885 0.1769 0.1819 0.122 Uiso 0.50 1 calc PR A 2
H56F H 0.0993 0.2541 0.1440 0.122 Uiso 0.50 1 calc PR A 2
C57' C 0.008(3) 0.295(5) 0.188(2) 0.086(12) Uani 0.50 1 d PD A 2
H57D H -0.0273 0.3549 0.1876 0.129 Uiso 0.50 1 calc PR A 2
H57E H 0.0267 0.2512 0.2175 0.129 Uiso 0.50 1 calc PR A 2
H57F H -0.0141 0.2365 0.1634 0.129 Uiso 0.50 1 calc PR A 2
C58 C 0.1049(6) 0.7931(12) 0.1373(4) 0.046(3) Uani 1 1 d . A .
H58 H 0.1553 0.7694 0.1527 0.055 Uiso 1 1 calc R . .
C59 C 0.0915(8) 0.8717(14) 0.1708(5) 0.063(4) Uani 1 1 d . . .
H59A H 0.1188 0.9477 0.1767 0.095 Uiso 1 1 calc R A .
H59B H 0.1054 0.8264 0.1993 0.095 Uiso 1 1 calc R . .
H59C H 0.0418 0.8919 0.1581 0.095 Uiso 1 1 calc R . .
C60 C 0.0952(9) 0.8715(17) 0.0966(6) 0.085(6) Uani 1 1 d . . .
H60A H 0.0480 0.9062 0.0829 0.128 Uiso 1 1 calc R A .
H60B H 0.1018 0.8205 0.0742 0.128 Uiso 1 1 calc R . .
H60C H 0.1295 0.9383 0.1065 0.128 Uiso 1 1 calc R . .
C61 C 0.3442(5) 0.5604(11) 0.2126(3) 0.028(3) Uani 1 1 d . . .
C62 C 0.3753(5) 0.6678(11) 0.2066(3) 0.033(3) Uani 1 1 d . . .
C63 C 0.4295(5) 0.6544(11) 0.1930(4) 0.033(3) Uani 1 1 d . . .
H63 H 0.4518 0.7252 0.1886 0.039 Uiso 1 1 calc R . .
C64 C 0.4497(6) 0.5405(12) 0.1863(4) 0.042(3) Uani 1 1 d . . .
H64 H 0.4855 0.5340 0.1767 0.050 Uiso 1 1 calc R . .
C65 C 0.4198(6) 0.4328(11) 0.1930(4) 0.033(3) Uani 1 1 d . . .
H65 H 0.4350 0.3540 0.1886 0.040 Uiso 1 1 calc R . .
C66 C 0.3665(5) 0.4454(10) 0.2066(4) 0.030(3) Uani 1 1 d . . .
C67 C 0.3537(6) 0.7966(10) 0.2133(4) 0.039(3) Uani 1 1 d . . .
H67 H 0.3074 0.7888 0.2138 0.047 Uiso 1 1 calc R . .
C68 C 0.4044(7) 0.8458(12) 0.2595(5) 0.055(4) Uani 1 1 d . . .
H68A H 0.4061 0.7896 0.2833 0.083 Uiso 1 1 calc R . .
H68B H 0.3889 0.9271 0.2642 0.083 Uiso 1 1 calc R . .
H68C H 0.4510 0.8525 0.2608 0.083 Uiso 1 1 calc R . .
C69 C 0.3440(9) 0.8854(13) 0.1754(5) 0.066(4) Uani 1 1 d . . .
H69A H 0.3891 0.9000 0.1751 0.099 Uiso 1 1 calc R . .
H69B H 0.3254 0.9634 0.1803 0.099 Uiso 1 1 calc R . .
H69C H 0.3114 0.8502 0.1462 0.099 Uiso 1 1 calc R . .
C70 C 0.3347(7) 0.3280(11) 0.2136(4) 0.041(3) Uani 1 1 d . . .
H70 H 0.3019 0.3513 0.2267 0.049 Uiso 1 1 calc R . .
C71 C 0.2923(8) 0.2606(12) 0.1692(5) 0.062(4) Uani 1 1 d . . .
H71A H 0.2600 0.3183 0.1469 0.093 Uiso 1 1 calc R . .
H71B H 0.2657 0.1941 0.1745 0.093 Uiso 1 1 calc R . .
H71C H 0.3238 0.2260 0.1577 0.093 Uiso 1 1 calc R . .
C72 C 0.3906(7) 0.2420(13) 0.2483(5) 0.059(4) Uani 1 1 d . . .
H72A H 0.4218 0.2130 0.2356 0.088 Uiso 1 1 calc R . .
H72B H 0.3677 0.1714 0.2546 0.088 Uiso 1 1 calc R . .
H72C H 0.4176 0.2871 0.2765 0.088 Uiso 1 1 calc R . .
C73 C 0.0891(7) 0.8197(15) 0.3285(6) 0.063(4) Uani 1 1 d . . .
C74 C 0.0890(8) 0.8974(17) 0.2942(6) 0.070(5) Uani 1 1 d . . .
H74 H 0.0763 0.8652 0.2646 0.085 Uiso 1 1 calc R . .
C75 C 0.1069(9) 1.020(2) 0.3028(8) 0.089(6) Uani 1 1 d . . .
H75 H 0.1049 1.0725 0.2792 0.107 Uiso 1 1 calc R . .
C76 C 0.1273(9) 1.063(2) 0.3452(9) 0.101(7) Uani 1 1 d . . .
H76 H 0.1420 1.1461 0.3516 0.121 Uiso 1 1 calc R . .
C77 C 0.1274(8) 0.9938(19) 0.3784(7) 0.083(5) Uani 1 1 d . . .
H77 H 0.1398 1.0277 0.4077 0.099 Uiso 1 1 calc R . .
C78 C 0.1095(7) 0.8738(14) 0.3699(6) 0.061(4) Uani 1 1 d . . .
H78 H 0.1113 0.8243 0.3943 0.073 Uiso 1 1 calc R . .
C79 C 0.0661(10) 0.6942(17) 0.3193(7) 0.097(6) Uani 1 1 d . . .
H79A H 0.1067 0.6394 0.3311 0.145 Uiso 1 1 calc R . .
H79B H 0.0396 0.6823 0.2864 0.145 Uiso 1 1 calc R . .
H79C H 0.0362 0.6753 0.3341 0.145 Uiso 1 1 calc R . .

loop_
_atom_site_aniso_label
_atom_site_aniso_U_11
_atom_site_aniso_U_22
_atom_site_aniso_U_33
_atom_site_aniso_U_23
_atom_site_aniso_U_13
_atom_site_aniso_U_12
Pt1 0.0366(2) 0.0315(2) 0.0259(2) 0.0020(2) 0.01660(17) 0.0013(2)
Cl1 0.081(2) 0.0354(16) 0.0384(17) 0.0051(13) 0.0336(17) -0.0001(16)
Cl2 0.075(2) 0.0303(15) 0.0355(16) -0.0039(13) 0.0234(16) -0.0067(15)
N1 0.026(5) 0.026(5) 0.028(5) 0.001(4) 0.017(4) -0.002(4)
N2 0.021(5) 0.034(5) 0.020(4) 0.005(4) -0.001(4) 0.012(4)
C1 0.003(5) 0.029(6) 0.030(6) 0.002(5) 0.001(4) 0.002(4)
C2 0.022(6) 0.029(6) 0.028(6) 0.009(5) 0.011(5) 0.001(5)
C3 0.018(6) 0.046(7) 0.034(6) -0.014(5) 0.016(5) -0.018(5)
C4 0.024(6) 0.035(6) 0.029(6) -0.007(5) 0.013(5) -0.001(5)
C5 0.040(7) 0.028(7) 0.034(6) -0.001(5) 0.019(5) 0.001(5)
C6 0.024(6) 0.036(7) 0.057(8) 0.011(6) 0.024(6) -0.004(5)
C7 0.032(7) 0.040(7) 0.047(8) -0.003(6) 0.026(6) -0.015(6)
C8 0.038(8) 0.061(9) 0.066(10) -0.020(8) 0.029(7) -0.016(7)
C9 0.050(8) 0.048(8) 0.038(8) -0.020(6) 0.023(7) -0.004(7)
C10 0.037(7) 0.051(8) 0.036(7) -0.010(6) 0.015(6) -0.004(6)
C11 0.025(6) 0.050(7) 0.029(6) -0.004(5) 0.010(5) -0.009(5)
C12 0.022(6) 0.051(8) 0.030(7) 0.005(6) 0.009(5) -0.008(6)
C13 0.029(6) 0.030(6) 0.027(6) -0.003(5) 0.017(5) -0.005(5)
C14 0.020(6) 0.029(6) 0.028(6) -0.009(5) 0.005(5) 0.001(5)
C15 0.040(7) 0.022(6) 0.030(6) -0.002(5) 0.013(5) -0.007(5)
C16 0.040(7) 0.034(6) 0.025(6) -0.001(5) 0.021(5) 0.010(5)
C17 0.032(6) 0.025(6) 0.030(6) -0.007(5) 0.013(5) -0.004(5)
C18 0.022(6) 0.043(7) 0.025(6) 0.005(5) 0.010(5) -0.002(5)
C19 0.027(6) 0.051(7) 0.017(5) -0.008(5) 0.008(5) -0.009(5)
C20 0.037(7) 0.063(9) 0.028(6) -0.001(6) 0.018(6) 0.016(6)
C21 0.043(8) 0.080(11) 0.051(8) 0.001(8) 0.030(7) 0.010(8)
C22 0.050(10) 0.124(16) 0.075(11) 0.003(11) 0.050(9) -0.004(10)
C23 0.061(9) 0.101(14) 0.044(8) 0.005(8) 0.037(7) -0.023(9)
C24 0.051(8) 0.050(8) 0.022(6) -0.002(5) 0.016(6) -0.021(6)
C25 0.048(8) 0.051(8) 0.054(8) -0.009(6) 0.029(7) 0.017(7)
C26 0.062(10) 0.058(9) 0.078(11) 0.007(8) 0.020(9) 0.004(8)
C27 0.081(11) 0.046(10) 0.072(10) 0.000(7) 0.016(9) 0.014(8)
C28 0.083(11) 0.039(8) 0.052(8) -0.007(6) 0.038(8) -0.023(7)
C29 0.101(13) 0.056(10) 0.050(9) 0.000(7) 0.008(9) -0.027(9)
C30 0.079(11) 0.070(10) 0.043(8) 0.008(7) 0.027(8) 0.010(9)
C31 0.030(6) 0.044(7) 0.015(5) 0.001(5) 0.009(5) 0.000(5)
C32 0.042(6) 0.039(6) 0.031(6) 0.000(6) 0.020(5) -0.002(7)
C33 0.033(6) 0.056(9) 0.036(6) 0.007(6) 0.010(5) 0.010(6)
C34 0.019(6) 0.060(9) 0.032(7) 0.006(6) -0.004(5) 0.008(6)
C35 0.035(7) 0.043(7) 0.038(7) -0.003(6) 0.006(6) -0.006(6)
C36 0.017(6) 0.044(7) 0.031(6) -0.001(5) 0.006(5) -0.001(5)
C37 0.037(7) 0.041(7) 0.035(7) 0.002(6) 0.014(6) 0.009(6)
C38 0.083(11) 0.088(12) 0.078(11) -0.037(9) 0.061(10) -0.047(10)
C39 0.090(12) 0.061(10) 0.067(10) 0.001(8) 0.041(9) -0.011(9)
C40 0.040(7) 0.042(7) 0.035(7) -0.004(6) 0.005(6) 0.001(6)
C41 0.117(15) 0.064(11) 0.071(11) -0.003(9) 0.041(11) 0.018(10)
C42 0.070(11) 0.065(10) 0.083(11) 0.011(9) 0.037(9) 0.018(9)
C43 0.039(7) 0.015(5) 0.021(5) -0.005(4) 0.012(5) -0.008(5)
C44 0.035(6) 0.020(5) 0.027(6) 0.011(4) 0.021(5) 0.006(5)
C45 0.025(6) 0.027(6) 0.025(5) 0.011(4) 0.011(5) 0.001(5)
C46 0.035(6) 0.029(6) 0.017(5) 0.004(4) 0.010(5) -0.001(5)
C47 0.033(6) 0.025(6) 0.014(5) -0.003(4) 0.009(5) -0.002(5)
C48 0.019(5) 0.022(5) 0.022(5) -0.005(4) 0.001(4) 0.000(4)
C49 0.009(5) 0.047(7) 0.023(5) -0.002(5) 0.007(4) 0.007(5)
C50 0.024(6) 0.057(9) 0.036(6) -0.018(6) 0.016(5) -0.004(5)
C51 0.036(7) 0.079(12) 0.058(9) -0.033(8) 0.016(7) -0.008(7)
C52 0.039(8) 0.073(10) 0.039(8) -0.017(7) -0.005(6) 0.016(8)
C53 0.051(9) 0.066(10) 0.037(7) -0.010(7) 0.013(7) 0.016(8)
C54 0.031(7) 0.060(8) 0.028(6) -0.004(6) 0.012(5) 0.015(6)
C55 0.031(7) 0.048(8) 0.048(8) -0.004(6) 0.010(6) -0.026(6)
C56 0.10(3) 0.060(17) 0.08(2) 0.000(14) 0.04(3) -0.006(19)
C57 0.083(19) 0.09(4) 0.12(4) 0.01(2) 0.07(3) -0.01(2)
C55' 0.031(7) 0.048(8) 0.048(8) -0.004(6) 0.010(6) -0.026(6)
C56' 0.10(3) 0.060(17) 0.08(2) 0.000(14) 0.04(3) -0.006(19)
C57' 0.083(19) 0.09(4) 0.12(4) 0.01(2) 0.07(3) -0.01(2)
C58 0.035(7) 0.055(8) 0.058(8) 0.020(7) 0.028(7) 0.022(6)
C59 0.077(11) 0.059(9) 0.063(10) -0.006(8) 0.039(9) -0.020(8)
C60 0.102(14) 0.094(14) 0.084(12) 0.032(10) 0.063(11) 0.020(11)
C61 0.018(6) 0.046(7) 0.022(6) 0.004(5) 0.009(5) -0.001(5)
C62 0.022(6) 0.048(7) 0.018(5) 0.005(5) -0.001(5) -0.008(5)
C63 0.025(6) 0.037(7) 0.042(7) -0.005(5) 0.020(5) -0.010(5)
C64 0.027(7) 0.056(8) 0.048(7) 0.002(6) 0.021(6) 0.007(6)
C65 0.028(6) 0.034(7) 0.039(7) 0.001(5) 0.016(5) 0.009(5)
C66 0.023(6) 0.028(6) 0.039(7) -0.001(5) 0.013(5) 0.002(5)
C67 0.033(7) 0.028(6) 0.059(8) -0.002(6) 0.023(6) 0.005(5)
C68 0.058(9) 0.038(8) 0.077(10) -0.019(7) 0.036(8) 0.004(7)
C69 0.109(13) 0.043(8) 0.050(9) 0.005(7) 0.038(9) 0.000(8)
C70 0.050(8) 0.034(7) 0.047(7) -0.002(6) 0.030(7) -0.001(6)
C71 0.070(10) 0.030(7) 0.091(11) -0.007(7) 0.040(9) -0.010(7)
C72 0.062(9) 0.051(9) 0.070(10) 0.010(7) 0.036(8) -0.006(7)
C73 0.028(8) 0.064(10) 0.100(13) 0.002(9) 0.031(8) -0.002(7)
C74 0.063(10) 0.081(12) 0.081(12) 0.017(10) 0.044(9) 0.019(9)
C75 0.073(12) 0.089(17) 0.122(17) 0.054(14) 0.059(13) 0.032(11)
C76 0.056(12) 0.086(15) 0.17(2) 0.029(16) 0.056(15) 0.020(10)
C77 0.063(10) 0.080(12) 0.102(13) 0.020(12) 0.033(10) 0.006(11)
C78 0.042(8) 0.051(9) 0.083(11) 0.011(8) 0.021(8) 0.005(7)
C79 0.095(14) 0.084(14) 0.136(18) 0.008(13) 0.074(14) 0.004(12)

loop_
_atom_type_symbol
_atom_type_description
_atom_type_scat_dispersion_real
_atom_type_scat_dispersion_imag
_atom_type_scat_source
C C 0.0033 0.0016 'International Tables Vol C Tables 4.2.6.8 and 6.1.1.4'
H H 0.0000 0.0000 'International Tables Vol C Tables 4.2.6.8 and 6.1.1.4'
N N 0.0061 0.0033 'International Tables Vol C Tables 4.2.6.8 and 6.1.1.4'
Cl Cl 0.1484 0.1585 'International Tables Vol C Tables 4.2.6.8 and 6.1.1.4'
Pt Pt -1.7033 8.3905 'International Tables Vol C Tables 4.2.6.8 and 6.1.1.4'

loop_
_geom_angle_atom_site_label_1
_geom_angle_atom_site_label_2
_geom_angle_atom_site_label_3
_geom_angle
N2 Pt1 N1 80.1(3)
N2 Pt1 Cl2 93.9(3)
N1 Pt1 Cl2 173.6(2)
N2 Pt1 Cl1 174.5(3)
N1 Pt1 Cl1 94.4(2)
Cl2 Pt1 Cl1 91.56(11)
C1 N1 C13 120.9(9)
C1 N1 Pt1 113.6(7)
C13 N1 Pt1 125.4(7)
C2 N2 C43 117.9(9)
C2 N2 Pt1 114.6(7)
C43 N2 Pt1 127.4(7)
N1 C1 C2 116.5(9)
N1 C1 C11 134.9(10)
C2 C1 C11 108.2(9)
N2 C2 C3 136.7(10)
N2 C2 C1 114.8(9)
C3 C2 C1 108.5(9)
C4 C3 C12 118.0(11)
C4 C3 C2 135.4(10)
C12 C3 C2 106.2(10)
C3 C4 C5 119.3(10)
C3 C4 H4 120.4
C5 C4 H4 120.4
C6 C5 C4 121.8(11)
C6 C5 H5 119.1
C4 C5 H5 119.1
C5 C6 C7 121.3(11)
C5 C6 H6 119.3
C7 C6 H6 119.3
C12 C7 C8 115.8(13)
C12 C7 C6 115.0(12)
C8 C7 C6 129.1(12)
C9 C8 C7 121.5(13)
C9 C8 H8 119.3
C7 C8 H8 119.3
C8 C9 C10 122.7(13)
C8 C9 H9 118.6
C10 C9 H9 118.6
C11 C10 C9 117.8(13)
C11 C10 H10 121.1
C9 C10 H10 121.1
C10 C11 C12 118.8(12)
C10 C11 C1 136.2(11)
C12 C11 C1 104.9(10)
C7 C12 C3 124.4(12)
C7 C12 C11 123.3(12)
C3 C12 C11 112.1(11)
C18 C13 C14 120.5(9)
C18 C13 N1 121.2(9)
C14 C13 N1 118.2(9)
C15 C14 C13 118.9(10)
C15 C14 H14 120.6
C13 C14 H14 120.6
C16 C15 C14 120.2(10)
C16 C15 C19 120.2(9)
C14 C15 C19 119.4(9)
C15 C16 C17 120.4(10)
C15 C16 H16 119.8
C17 C16 H16 119.8
C18 C17 C16 119.0(10)
C18 C17 C31 120.1(10)
C16 C17 C31 120.9(9)
C13 C18 C17 121.1(10)
C13 C18 H18 119.4
C17 C18 H18 119.4
C24 C19 C20 123.6(11)
C24 C19 C15 117.5(11)
C20 C19 C15 118.9(10)
C21 C20 C19 114.9(13)
C21 C20 C25 123.3(12)
C19 C20 C25 121.8(10)
C22 C21 C20 123.3(14)
C22 C21 H21 118.3
C20 C21 H21 118.3
C23 C22 C21 120.2(13)
C23 C22 H22 119.9
C21 C22 H22 119.9
C22 C23 C24 121.7(14)
C22 C23 H23 119.1
C24 C23 H23 119.1
C23 C24 C19 116.3(13)
C23 C24 C28 121.4(12)
C19 C24 C28 122.3(11)
C20 C25 C27 112.9(11)
C20 C25 C26 110.2(11)
C27 C25 C26 110.1(11)
C20 C25 H25 107.8
C27 C25 H25 107.8
C26 C25 H25 107.8
C25 C26 H26A 109.5
C25 C26 H26B 109.5
H26A C26 H26B 109.5
C25 C26 H26C 109.5
H26A C26 H26C 109.5
H26B C26 H26C 109.5
C25 C27 H27A 109.5
C25 C27 H27B 109.5
H27A C27 H27B 109.5
C25 C27 H27C 109.5
H27A C27 H27C 109.5
H27B C27 H27C 109.5
C24 C28 C30 111.9(11)
C24 C28 C29 112.1(13)
C30 C28 C29 110.2(12)
C24 C28 H28 107.5
C30 C28 H28 107.5
C29 C28 H28 107.5
C28 C29 H29A 109.5
C28 C29 H29B 109.5
H29A C29 H29B 109.5
C28 C29 H29C 109.5
H29A C29 H29C 109.5
H29B C29 H29C 109.5
C28 C30 H30A 109.5
C28 C30 H30B 109.5
H30A C30 H30B 109.5
C28 C30 H30C 109.5
H30A C30 H30C 109.5
H30B C30 H30C 109.5
C32 C31 C36 121.7(10)
C32 C31 C17 119.0(10)
C36 C31 C17 119.3(10)
C31 C32 C33 119.0(12)
C31 C32 C37 122.2(10)
C33 C32 C37 118.8(12)
C34 C33 C32 120.2(12)
C34 C33 H33 119.9
C32 C33 H33 119.9
C33 C34 C35 120.8(11)
C33 C34 H34 119.6
C35 C34 H34 119.6
C34 C35 C36 121.5(11)
C34 C35 H35 119.3
C36 C35 H35 119.3
C35 C36 C31 116.9(11)
C35 C36 C40 120.5(10)
C31 C36 C40 122.5(9)
C39 C37 C38 108.4(12)
C39 C37 C32 112.6(10)
C38 C37 C32 113.1(10)
C39 C37 H37 107.5
C38 C37 H37 107.5
C32 C37 H37 107.5
C37 C38 H38A 109.5
C37 C38 H38B 109.5
H38A C38 H38B 109.5
C37 C38 H38C 109.5
H38A C38 H38C 109.5
H38B C38 H38C 109.5
C37 C39 H39A 109.5
C37 C39 H39B 109.5
H39A C39 H39B 109.5
C37 C39 H39C 109.5
H39A C39 H39C 109.5
H39B C39 H39C 109.5
C36 C40 C42 111.6(11)
C36 C40 C41 111.9(11)
C42 C40 C41 111.1(12)
C36 C40 H40 107.3
C42 C40 H40 107.3
C41 C40 H40 107.3
C40 C41 H41A 109.5
C40 C41 H41B 109.5
H41A C41 H41B 109.5
C40 C41 H41C 109.5
H41A C41 H41C 109.5
H41B C41 H41C 109.5
C40 C42 H42A 109.5
C40 C42 H42B 109.5
H42A C42 H42B 109.5
C40 C42 H42C 109.5
H42A C42 H42C 109.5
H42B C42 H42C 109.5
C44 C43 C48 120.0(9)
C44 C43 N2 120.6(9)
C48 C43 N2 119.5(9)
C43 C44 C45 121.1(9)
C43 C44 H44 119.5
C45 C44 H44 119.5
C44 C45 C46 117.7(9)
C44 C45 C49 123.9(9)
C46 C45 C49 118.4(9)
C47 C46 C45 122.1(9)
C47 C46 H46 119.0
C45 C46 H46 119.0
C48 C47 C46 118.0(9)
C48 C47 C61 123.1(9)
C46 C47 C61 118.9(8)
C47 C48 C43 121.1(9)
C47 C48 H48 119.4
C43 C48 H48 119.4
C50 C49 C54 122.6(10)
C50 C49 C45 119.5(10)
C54 C49 C45 117.9(10)
C49 C50 C51 116.5(12)
C49 C50 C55 122.7(10)
C51 C50 C55 120.8(11)
C52 C51 C50 120.7(13)
C52 C51 H51 119.7
C50 C51 H51 119.7
C53 C52 C51 121.7(12)
C53 C52 H52 119.2
C51 C52 H52 119.2
C52 C53 C54 120.7(14)
C52 C53 H53 119.6
C54 C53 H53 119.6
C53 C54 C49 117.5(12)
C53 C54 C58 119.8(12)
C49 C54 C58 122.6(10)
C50 C55 C57 108(3)
C50 C55 C56 112(2)
C57 C55 C56 134(3)
C50 C55 H55 98.0
C57 C55 H55 97.9
C56 C55 H55 98.0
H56D C56' H56E 109.5
H56D C56' H56F 109.5
H57D C57' H57F 109.5
H57E C57' H57F 109.5
C54 C58 C59 110.5(10)
C54 C58 C60 117.0(13)
C59 C58 C60 108.9(12)
C54 C58 H58 106.6
C59 C58 H58 106.6
C60 C58 H58 106.6
C58 C59 H59A 109.5
C58 C59 H59B 109.5
H59A C59 H59B 109.5
C58 C59 H59C 109.5
H59A C59 H59C 109.5
H59B C59 H59C 109.5
C58 C60 H60A 109.5
C58 C60 H60B 109.5
H60A C60 H60B 109.5
C58 C60 H60C 109.5
H60A C60 H60C 109.5
H60B C60 H60C 109.5
C66 C61 C62 121.3(9)
C66 C61 C47 119.9(9)
C62 C61 C47 118.8(10)
C61 C62 C63 117.5(11)
C61 C62 C67 123.7(10)
C63 C62 C67 118.8(10)
C64 C63 C62 120.4(11)
C64 C63 H63 119.8
C62 C63 H63 119.8
C63 C64 C65 122.4(10)
C63 C64 H64 118.8
C65 C64 H64 118.8
C66 C65 C64 117.4(10)
C66 C65 H65 121.3
C64 C65 H65 121.3
C61 C66 C65 120.9(10)
C61 C66 C70 122.4(9)
C65 C66 C70 116.7(10)
C69 C67 C68 111.9(11)
C69 C67 C62 114.1(10)
C68 C67 C62 109.9(10)
C69 C67 H67 106.9
C68 C67 H67 106.9
C62 C67 H67 106.9
C67 C68 H68A 109.5
C67 C68 H68B 109.5
H68A C68 H68B 109.5
C67 C68 H68C 109.5
H68A C68 H68C 109.5
H68B C68 H68C 109.5
C67 C69 H69A 109.5
C67 C69 H69B 109.5
H69A C69 H69B 109.5
C67 C69 H69C 109.5
H69A C69 H69C 109.5
H69B C69 H69C 109.5
C66 C70 C71 112.3(10)
C66 C70 C72 111.6(10)
C71 C70 C72 110.6(11)
C66 C70 H70 107.4
C71 C70 H70 107.4
C72 C70 H70 107.4
C70 C71 H71A 109.5
C70 C71 H71B 109.5
H71A C71 H71B 109.5
C70 C71 H71C 109.5
H71A C71 H71C 109.5
H71B C71 H71C 109.5
C70 C72 H72A 109.5
C70 C72 H72B 109.5
H72A C72 H72B 109.5
C70 C72 H72C 109.5
H72A C72 H72C 109.5
H72B C72 H72C 109.5
C78 C73 C74 115.1(16)
C78 C73 C79 123.2(17)
C74 C73 C79 121.6(18)
C75 C74 C73 120.9(18)
C75 C74 H74 119.5
C73 C74 H74 119.5
C76 C75 C74 118.9(18)
C76 C75 H75 120.6
C74 C75 H75 120.6
C77 C76 C75 122(2)
C77 C76 H76 118.8
C75 C76 H76 118.8
C76 C77 C78 119(2)
C76 C77 H77 120.6
C78 C77 H77 120.6
C77 C78 C73 124.0(17)
C77 C78 H78 118.0
C73 C78 H78 118.0
C73 C79 H79A 109.5
C73 C79 H79B 109.5
H79A C79 H79B 109.5
C73 C79 H79C 109.5
H79A C79 H79C 109.5
H79B C79 H79C 109.5

loop_
_geom_bond_atom_site_label_1
_geom_bond_atom_site_label_2
_geom_bond_distance
Pt1 N2 2.002(9)
Pt1 N1 2.013(8)
Pt1 Cl2 2.269(3)
Pt1 Cl1 2.271(3)
N1 C1 1.300(13)
N1 C13 1.434(12)
N2 C2 1.304(13)
N2 C43 1.446(12)
C1 C2 1.455(14)
C1 C11 1.462(15)
C2 C3 1.436(15)
C3 C4 1.373(15)
C3 C12 1.422(16)
C4 C5 1.404(15)
C4 H4 0.9500
C5 C6 1.379(15)
C5 H5 0.9500
C6 C7 1.420(16)
C6 H6 0.9500
C7 C12 1.397(15)
C7 C8 1.406(17)
C8 C9 1.361(18)
C8 H8 0.9500
C9 C10 1.417(17)
C9 H9 0.9500
C10 C11 1.376(16)
C10 H10 0.9500
C11 C12 1.431(16)
C13 C18 1.368(14)
C13 C14 1.406(14)
C14 C15 1.386(14)
C14 H14 0.9500
C15 C16 1.384(15)
C15 C19 1.528(15)
C16 C17 1.406(14)
C16 H16 0.9500
C17 C18 1.372(14)
C17 C31 1.515(15)
C18 H18 0.9500
C19 C24 1.408(16)
C19 C20 1.407(17)
C20 C21 1.391(17)
C20 C25 1.506(18)
C21 C22 1.37(2)
C21 H21 0.9500
C22 C23 1.35(2)
C22 H22 0.9500
C23 C24 1.402(17)
C23 H23 0.9500
C24 C28 1.506(18)
C25 C27 1.522(17)
C25 C26 1.532(19)
C25 H25 1.0000
C26 H26A 0.9800
C26 H26B 0.9800
C26 H26C 0.9800
C27 H27A 0.9800
C27 H27B 0.9800
C27 H27C 0.9800
C28 C30 1.527(18)
C28 C29 1.537(18)
C28 H28 1.0000
C29 H29A 0.9800
C29 H29B 0.9800
C29 H29C 0.9800
C30 H30A 0.9800
C30 H30B 0.9800
C30 H30C 0.9800
C31 C32 1.385(16)
C31 C36 1.404(15)
C32 C33 1.393(15)
C32 C37 1.534(17)
C33 C34 1.366(17)
C33 H33 0.9500
C34 C35 1.367(17)
C34 H34 0.9500
C35 C36 1.403(15)
C35 H35 0.9500
C36 C40 1.509(16)
C37 C39 1.507(17)
C37 C38 1.521(17)
C37 H37 1.0000
C38 H38A 0.9800
C38 H38B 0.9800
C38 H38C 0.9800
C39 H39A 0.9800
C39 H39B 0.9800
C39 H39C 0.9800
C40 C42 1.510(19)
C40 C41 1.517(18)
C40 H40 1.0000
C41 H41A 0.9800
C41 H41B 0.9800
C41 H41C 0.9800
C42 H42A 0.9800
C42 H42B 0.9800
C42 H42C 0.9800
C43 C44 1.376(14)
C43 C48 1.393(14)
C44 C45 1.382(13)
C44 H44 0.9500
C45 C46 1.410(14)
C45 C49 1.498(13)
C46 C47 1.389(14)
C46 H46 0.9500
C47 C48 1.377(13)
C47 C61 1.512(14)
C48 H48 0.9500
C49 C50 1.395(15)
C49 C54 1.413(16)
C50 C51 1.412(16)
C50 C55 1.495(17)
C51 C52 1.38(2)
C51 H51 0.9500
C52 C53 1.35(2)
C52 H52 0.9500
C53 C54 1.398(16)
C53 H53 0.9500
C54 C58 1.496(18)
C55 C57 1.540(7)
C55 C56 1.540(7)
C55 H55 1.0000
C56 H56A 0.9800
C56 H56B 0.9800
C56 H56C 0.9800
C57 H57A 0.9800
C57 H57B 0.9800
C57 H57C 0.9800
C56' H56D 0.9800
C56' H56E 0.9800
C56' H56F 0.9800
C57' H57D 0.9800
C57' H57E 0.9800
C57' H57F 0.9800
C58 C59 1.515(18)
C58 C60 1.519(18)
C58 H58 1.0000
C59 H59A 0.9800
C59 H59B 0.9800
C59 H59C 0.9800
C60 H60A 0.9800
C60 H60B 0.9800
C60 H60C 0.9800
C61 C66 1.383(15)
C61 C62 1.399(15)
C62 C63 1.418(15)
C62 C67 1.521(16)
C63 C64 1.361(16)
C63 H63 0.9500
C64 C65 1.398(16)
C64 H64 0.9500
C65 C66 1.399(15)
C65 H65 0.9500
C66 C70 1.512(15)
C67 C69 1.516(17)
C67 C68 1.519(17)
C67 H67 1.0000
C68 H68A 0.9800
C68 H68B 0.9800
C68 H68C 0.9800
C69 H69A 0.9800
C69 H69B 0.9800
C69 H69C 0.9800
C70 C71 1.520(17)
C70 C72 1.547(17)
C70 H70 1.0000
C71 H71A 0.9800
C71 H71B 0.9800
C71 H71C 0.9800
C72 H72A 0.9800
C72 H72B 0.9800
C72 H72C 0.9800
C73 C78 1.36(2)
C73 C74 1.41(2)
C73 C79 1.44(2)
C74 C75 1.38(3)
C74 H74 0.9500
C75 C76 1.35(3)
C75 H75 0.9500
C76 C77 1.32(2)
C76 H76 0.9500
C77 C78 1.35(2)
C77 H77 0.9500
C78 H78 0.9500
C79 H79A 0.9800
C79 H79B 0.9800
C79 H79C 0.9800

loop_
_geom_torsion_atom_site_label_1
_geom_torsion_atom_site_label_2
_geom_torsion_atom_site_label_3
_geom_torsion_atom_site_label_4
_geom_torsion
N2 Pt1 N1 C1 3.2(7)
Cl1 Pt1 N1 C1 -176.6(6)
N2 Pt1 N1 C13 -173.6(8)
Cl1 Pt1 N1 C13 6.7(8)
N1 Pt1 N2 C2 -5.6(7)
Cl2 Pt1 N2 C2 172.2(7)
N1 Pt1 N2 C43 175.7(9)
Cl2 Pt1 N2 C43 -6.5(8)
C13 N1 C1 C2 176.3(9)
Pt1 N1 C1 C2 -0.6(11)
C13 N1 C1 C11 -11.1(17)
Pt1 N1 C1 C11 171.9(10)
C43 N2 C2 C3 6.1(19)
Pt1 N2 C2 C3 -172.8(11)
C43 N2 C2 C1 -174.3(8)
Pt1 N2 C2 C1 6.8(11)
N1 C1 C2 N2 -4.1(13)
C11 C1 C2 N2 -178.6(9)
N1 C1 C2 C3 175.6(9)
C11 C1 C2 C3 1.1(11)
N2 C2 C3 C4 5(2)
C1 C2 C3 C4 -174.3(12)
N2 C2 C3 C12 178.3(12)
C1 C2 C3 C12 -1.3(12)
C12 C3 C4 C5 2.1(16)
C2 C3 C4 C5 174.4(11)
C3 C4 C5 C6 -1.1(17)
C4 C5 C6 C7 -1.6(17)
C5 C6 C7 C12 3.0(17)
C5 C6 C7 C8 -175.3(12)
C12 C7 C8 C9 0.6(19)
C6 C7 C8 C9 179.0(12)
C7 C8 C9 C10 -2(2)
C8 C9 C10 C11 2(2)
C9 C10 C11 C12 0.0(18)
C9 C10 C11 C1 -175.7(12)
N1 C1 C11 C10 3(2)
C2 C1 C11 C10 175.7(13)
N1 C1 C11 C12 -173.4(11)
C2 C1 C11 C12 -0.4(12)
C8 C7 C12 C3 176.6(11)
C6 C7 C12 C3 -2.0(18)
C8 C7 C12 C11 1.0(19)
C6 C7 C12 C11 -177.6(10)
C4 C3 C12 C7 -0.5(18)
C2 C3 C12 C7 -174.9(12)
C4 C3 C12 C11 175.5(10)
C2 C3 C12 C11 1.1(13)
C10 C11 C12 C7 -1.3(19)
C1 C11 C12 C7 175.6(11)
C10 C11 C12 C3 -177.4(10)
C1 C11 C12 C3 -0.4(13)
C1 N1 C13 C18 -77.6(13)
Pt1 N1 C13 C18 98.9(11)
C1 N1 C13 C14 104.8(11)
Pt1 N1 C13 C14 -78.7(11)
C18 C13 C14 C15 1.6(16)
N1 C13 C14 C15 179.2(9)
C13 C14 C15 C16 -1.4(16)
C13 C14 C15 C19 -176.0(10)
C14 C15 C16 C17 0.7(16)
C19 C15 C16 C17 175.2(10)
C15 C16 C17 C18 -0.1(16)
C15 C16 C17 C31 -177.6(10)
C14 C13 C18 C17 -1.1(17)
N1 C13 C18 C17 -178.6(10)
C16 C17 C18 C13 0.3(17)
C31 C17 C18 C13 177.8(10)
C16 C15 C19 C24 -78.1(13)
C14 C15 C19 C24 96.5(12)
C16 C15 C19 C20 104.2(12)
C14 C15 C19 C20 -81.2(13)
C24 C19 C20 C21 1.8(16)
C15 C19 C20 C21 179.3(10)
C24 C19 C20 C25 -178.9(11)
C15 C19 C20 C25 -1.3(16)
C19 C20 C21 C22 0(2)
C25 C20 C21 C22 -179.6(13)
C20 C21 C22 C23 -1(2)
C21 C22 C23 C24 0(2)
C22 C23 C24 C19 2(2)
C22 C23 C24 C28 -178.5(14)
C20 C19 C24 C23 -2.4(16)
C15 C19 C24 C23 180.0(10)
C20 C19 C24 C28 177.6(11)
C15 C19 C24 C28 0.1(16)
C21 C20 C25 C27 -34.2(17)
C19 C20 C25 C27 146.5(12)
C21 C20 C25 C26 89.4(15)
C19 C20 C25 C26 -89.9(14)
C23 C24 C28 C30 -68.6(16)
C19 C24 C28 C30 111.4(13)
C23 C24 C28 C29 55.8(16)
C19 C24 C28 C29 -124.2(13)
C18 C17 C31 C32 -75.8(14)
C16 C17 C31 C32 101.6(12)
C18 C17 C31 C36 102.5(13)
C16 C17 C31 C36 -80.0(14)
C36 C31 C32 C33 -0.5(16)
C17 C31 C32 C33 177.8(9)
C36 C31 C32 C37 177.5(10)
C17 C31 C32 C37 -4.2(16)
C31 C32 C33 C34 -1.0(17)
C37 C32 C33 C34 -179.1(11)
C32 C33 C34 C35 2.0(19)
C33 C34 C35 C36 -1(2)
C34 C35 C36 C31 0.0(18)
C34 C35 C36 C40 -175.9(12)
C32 C31 C36 C35 1.0(16)
C17 C31 C36 C35 -177.3(10)
C32 C31 C36 C40 176.7(11)
C17 C31 C36 C40 -1.6(16)
C31 C32 C37 C39 -119.0(13)
C33 C32 C37 C39 59.0(15)
C31 C32 C37 C38 117.6(13)
C33 C32 C37 C38 -64.3(15)
C35 C36 C40 C42 72.8(15)
C31 C36 C40 C42 -102.8(13)
C35 C36 C40 C41 -52.5(17)
C31 C36 C40 C41 132.0(13)
C2 N2 C43 C44 -102.0(11)
Pt1 N2 C43 C44 76.7(11)
C2 N2 C43 C48 77.0(12)
Pt1 N2 C43 C48 -104.3(10)
C48 C43 C44 C45 -0.2(15)
N2 C43 C44 C45 178.8(9)
C43 C44 C45 C46 1.7(15)
C43 C44 C45 C49 -179.2(9)
C44 C45 C46 C47 -2.4(15)
C49 C45 C46 C47 178.4(9)
C45 C46 C47 C48 1.6(15)
C45 C46 C47 C61 -177.3(10)
C46 C47 C48 C43 0.0(15)
C61 C47 C48 C43 178.9(10)
C44 C43 C48 C47 -0.7(15)
N2 C43 C48 C47 -179.7(9)
C44 C45 C49 C50 -73.0(14)
C46 C45 C49 C50 106.1(11)
C44 C45 C49 C54 106.1(12)
C46 C45 C49 C54 -74.8(13)
C54 C49 C50 C51 3.8(15)
C45 C49 C50 C51 -177.2(10)
C54 C49 C50 C55 -178.2(10)
C45 C49 C50 C55 0.8(15)
C49 C50 C51 C52 0.3(17)
C55 C50 C51 C52 -177.8(12)
C50 C51 C52 C53 -3(2)
C51 C52 C53 C54 1(2)
C52 C53 C54 C49 2.9(18)
C52 C53 C54 C58 -175.3(12)
C50 C49 C54 C53 -5.4(16)
C45 C49 C54 C53 175.6(10)
C50 C49 C54 C58 172.8(10)
C45 C49 C54 C58 -6.3(15)
C49 C50 C55 C57 116(2)
C51 C50 C55 C57 -66(2)
C49 C50 C55 C56 -86.6(19)
C51 C50 C55 C56 91.3(19)
C53 C54 C58 C59 97.6(14)
C49 C54 C58 C59 -80.5(14)
C53 C54 C58 C60 -27.7(16)
C49 C54 C58 C60 154.1(12)
C48 C47 C61 C66 99.5(13)
C46 C47 C61 C66 -81.7(13)
C48 C47 C61 C62 -82.7(13)
C46 C47 C61 C62 96.1(12)
C66 C61 C62 C63 1.5(15)
C47 C61 C62 C63 -176.2(9)
C66 C61 C62 C67 -179.1(11)
C47 C61 C62 C67 3.2(15)
C61 C62 C63 C64 0.0(16)
C67 C62 C63 C64 -179.4(11)
C62 C63 C64 C65 -1.2(18)
C63 C64 C65 C66 0.8(17)
C62 C61 C66 C65 -1.9(17)
C47 C61 C66 C65 175.8(9)
C62 C61 C66 C70 179.0(10)
C47 C61 C66 C70 -3.3(16)
C64 C65 C66 C61 0.7(17)
C64 C65 C66 C70 179.9(10)
C61 C62 C67 C69 -133.2(12)
C63 C62 C67 C69 46.2(15)
C61 C62 C67 C68 100.2(13)
C63 C62 C67 C68 -80.4(13)
C61 C66 C70 C71 110.3(13)
C65 C66 C70 C71 -68.8(14)
C61 C66 C70 C72 -124.8(12)
C65 C66 C70 C72 56.0(14)
C78 C73 C74 C75 -1(2)
C79 C73 C74 C75 175.7(16)
C73 C74 C75 C76 3(3)
C74 C75 C76 C77 -3(3)
C75 C76 C77 C78 3(3)
C76 C77 C78 C73 -2(2)
C74 C73 C78 C77 1(2)
C79 C73 C78 C77 -175.9(15)
